data_7128928
loop_
_publ_author_name
'Rivada Wheelaghan, Orestes'
'Deolka, Shubham'
'Govindarajan, Ramadoss'
'Khaskin, Eugene'
'Fayzullin, Robert R.'
'Pal, Shrinwantu'
'Khusnutdinova, Julia R.'

_publ_section_title
;
 Construction of modular Pd/Cu multimetallic chains via ligand- and
 anion-controlled metal-metal interactions
;
_journal_name_full 'Chemical Communications'
_journal_paper_doi 10.1039/D1CC04212B
_journal_year 2021
_chemical_formula_moiety 'C28 H28 Cl Cu N3 O P Pd, 2.5(C H2 Cl2)'
_chemical_formula_sum 'C30.5 H33 Cl6 Cu N3 O P Pd'
_chemical_formula_weight 871.21
_space_group_crystal_system monoclinic
_space_group_IT_number 14
_space_group_name_Hall '-P 2ybc'
_space_group_name_H-M_alt 'P 1 21/c 1'
_atom_sites_solution_hydrogens geom
_audit_creation_method SHELXL-2018/3
_audit_update_record
;
2021-05-08 deposited with the CCDC.	2021-09-02 downloaded from the CCDC.
;
_cell_angle_alpha 90
_cell_angle_beta 108.286(2)
_cell_angle_gamma 90
_cell_formula_units_Z 8
_cell_length_a 20.5675(4)
_cell_length_b 16.21405(19)
_cell_length_c 21.6642(4)
_cell_measurement_reflns_used 43481
_cell_measurement_temperature 95(2)
_cell_measurement_theta_max 70.2730
_cell_measurement_theta_min 3.4320
_cell_volume 6859.8(2)
_computing_cell_refinement 'CrysAlisPro 1.171.40.68a (Rigaku OD, 2019)'
_computing_data_collection 'CrysAlisPro 1.171.40.68a (Rigaku OD, 2019)'
_computing_data_reduction 'CrysAlisPro 1.171.40.68a (Rigaku OD, 2019)'
_computing_molecular_graphics
;
WinGX (Farrugia, 2012); ORTEP-3 (Farrugia, 2012);
PLATON (Spek, 2009); Olex2 (Dolomanov et al., 2009)
;
_computing_publication_material
;
WinGX (Farrugia, 2012); PLATON (Spek, 2009);
Olex2 (Dolomanov et al., 2009); enCIFer (Allen, 2004)
;
_computing_structure_refinement 'SHELXL-2018/3 (Sheldrick, 2015)'
_computing_structure_solution 'SHELXT-2018/2 (Sheldrick, 2015)'
_diffrn_ambient_temperature 95(2)
_diffrn_measured_fraction_theta_full 0.984
_diffrn_measured_fraction_theta_max 0.984
_diffrn_measurement_device_type 'Rigaku XtaLAB Pro: Kappa dual offset/far'
_diffrn_measurement_method '\w scans'
_diffrn_radiation_probe x-ray
_diffrn_radiation_type CuK\a
_diffrn_radiation_wavelength 1.54184
_diffrn_reflns_av_R_equivalents 0.0895
_diffrn_reflns_av_unetI/netI 0.0463
_diffrn_reflns_Laue_measured_fraction_full 0.984
_diffrn_reflns_Laue_measured_fraction_max 0.984
_diffrn_reflns_limit_h_max 22
_diffrn_reflns_limit_h_min -24
_diffrn_reflns_limit_k_max 19
_diffrn_reflns_limit_k_min -19
_diffrn_reflns_limit_l_max 26
_diffrn_reflns_limit_l_min -26
_diffrn_reflns_number 68466
_diffrn_reflns_point_group_measured_fraction_full 0.984
_diffrn_reflns_point_group_measured_fraction_max 0.984
_diffrn_reflns_theta_full 67.684
_diffrn_reflns_theta_max 68.248
_diffrn_reflns_theta_min 3.471
_diffrn_source 'microfocus sealed X-ray tube'
_exptl_absorpt_coefficient_mu 9.980
_exptl_absorpt_correction_T_max 1.000
_exptl_absorpt_correction_T_min 0.021
_exptl_absorpt_correction_type gaussian
_exptl_absorpt_process_details
;
CrysAlisPro 1.171.40.68a (Rigaku Oxford Diffraction, 2019).
Numerical absorption correction based on gaussian integration over
a multifaceted crystal model. Empirical absorption correction using
spherical harmonics, frame scaling and detector area scaling,
implemented in SCALE3 ABSPACK scaling algorithm.
;
_exptl_crystal_colour yellow
_exptl_crystal_density_diffrn 1.687
_exptl_crystal_description prism
_exptl_crystal_F_000 3496
_exptl_crystal_recrystallization_method 'vapor diffusion in a DCM/hexane system at -30 \%C'
_exptl_crystal_size_max 0.593
_exptl_crystal_size_mid 0.301
_exptl_crystal_size_min 0.197
_refine_diff_density_max 3.828
_refine_diff_density_min -1.613
_refine_diff_density_rms 0.193
_refine_ls_extinction_method none
_refine_ls_goodness_of_fit_ref 1.070
_refine_ls_hydrogen_treatment constr
_refine_ls_matrix_type full
_refine_ls_number_parameters 820
_refine_ls_number_reflns 12362
_refine_ls_number_restraints 90
_refine_ls_restrained_S_all 1.068
_refine_ls_R_factor_all 0.0857
_refine_ls_R_factor_gt 0.0810
_refine_ls_shift/su_max 0.000
_refine_ls_shift/su_mean 0.000
_refine_ls_structure_factor_coef Fsqd
_refine_ls_weighting_details 'w=1/[\s^2^(Fo^2^)+(0.1418P)^2^+49.7916P] where P=(Fo^2^+2Fc^2^)/3'
_refine_ls_weighting_scheme calc
_refine_ls_wR_factor_gt 0.2324
_refine_ls_wR_factor_ref 0.2378
_reflns_Friedel_coverage 0.000
_reflns_number_gt 11291
_reflns_number_total 12362
_reflns_threshold_expression 'I > 2\s(I)'
_cod_data_source_file d1cc04212b2.cif
_cod_data_source_block jk821a
_cod_original_sg_symbol_H-M 'P 21/c'
_cod_original_formula_sum 'C30.50 H33 Cl6 Cu N3 O P Pd'
_cod_database_code 7128928
_shelx_shelxl_version_number 2018/3
_shelx_space_group_comment
;
The symmetry employed for this shelxl refinement is uniquely defined
by the following loop, which should always be used as a source of
symmetry information in preference to the above space-group names.
They are only intended as comments.
;
_shelx_estimated_absorpt_t_min 0.067
_shelx_estimated_absorpt_t_max 0.244

loop_
_space_group_symop_operation_xyz
'x, y, z'
'-x, y+1/2, -z+1/2'
'-x, -y, -z'
'x, -y-1/2, z-1/2'

loop_
_atom_site_label
_atom_site_type_symbol
_atom_site_fract_x
_atom_site_fract_y
_atom_site_fract_z
_atom_site_U_iso_or_equiv
_atom_site_adp_type
_atom_site_occupancy
_atom_site_site_symmetry_order
_atom_site_calc_flag
_atom_site_refinement_flags_posn
_atom_site_refinement_flags_adp
_atom_site_refinement_flags_occupancy
_atom_site_disorder_assembly
_atom_site_disorder_group
Pd1 Pd 0.37758(3) 0.65976(4) 0.29241(3) 0.03391(18) Uani 1 1 d . . . . .
Cu1 Cu 0.43356(6) 0.53351(7) 0.23528(6) 0.0383(3) Uani 1 1 d . . . . .
Cl1 Cl 0.51480(11) 0.48788(14) 0.31506(10) 0.0459(5) Uani 1 1 d . . . . .
P1 P 0.43651(10) 0.77745(12) 0.31327(10) 0.0344(4) Uani 1 1 d . . . . .
O1 O 0.3689(3) 0.4385(4) 0.1191(3) 0.0432(13) Uani 1 1 d . . . . .
N11 N 0.3636(4) 0.7027(4) 0.1949(3) 0.0363(14) Uani 1 1 d . . . . .
N12 N 0.3686(3) 0.5692(4) 0.1561(3) 0.0359(14) Uani 1 1 d . . . . .
N100 N 0.2932(4) 0.5751(4) 0.2755(3) 0.0380(15) Uani 1 1 d . . . . .
C11 C 0.3823(4) 0.8369(5) 0.2434(4) 0.0367(17) Uani 1 1 d . . . . .
H11A H 0.342777 0.860170 0.254244 0.044 Uiso 1 1 calc R U . . .
H11B H 0.409110 0.883401 0.234101 0.044 Uiso 1 1 calc R U . . .
C12 C 0.3573(4) 0.7840(5) 0.1847(4) 0.0406(18) Uani 1 1 d . . . . .
C13 C 0.3339(5) 0.8181(6) 0.1232(5) 0.046(2) Uani 1 1 d . . . . .
H13 H 0.332327 0.876231 0.117631 0.055 Uiso 1 1 calc R U . . .
C14 C 0.3131(5) 0.7665(6) 0.0702(4) 0.045(2) Uani 1 1 d . . . . .
H14 H 0.294204 0.788805 0.027759 0.055 Uiso 1 1 calc R U . . .
C15 C 0.3199(4) 0.6807(5) 0.0790(4) 0.0405(18) Uani 1 1 d . . . . .
C16 C 0.3031(4) 0.6209(6) 0.0279(4) 0.0437(19) Uani 1 1 d . . . . .
H16 H 0.281764 0.637961 -0.015756 0.052 Uiso 1 1 calc R U . . .
C17 C 0.3172(4) 0.5410(6) 0.0411(4) 0.0433(19) Uani 1 1 d . . . . .
H17 H 0.303967 0.501898 0.006720 0.052 Uiso 1 1 calc R U . . .
C18 C 0.3526(4) 0.5124(6) 0.1072(4) 0.0416(19) Uani 1 1 d . . . . .
C19 C 0.3502(4) 0.6506(5) 0.1428(4) 0.0349(16) Uani 1 1 d . . . . .
C31 C 0.5237(4) 0.7802(5) 0.3071(4) 0.0386(17) Uani 1 1 d . . . . .
H31 H 0.537379 0.839240 0.306490 0.046 Uiso 1 1 calc R U . . .
C32 C 0.5252(5) 0.7399(6) 0.2433(4) 0.0436(19) Uani 1 1 d . . . . .
H32A H 0.511092 0.682047 0.242505 0.065 Uiso 1 1 calc R U . . .
H32B H 0.571712 0.742754 0.240403 0.065 Uiso 1 1 calc R U . . .
H32C H 0.493667 0.769191 0.206390 0.065 Uiso 1 1 calc R U . . .
C33 C 0.5740(5) 0.7392(6) 0.3659(5) 0.0457(19) Uani 1 1 d . . . . .
H33A H 0.572233 0.766734 0.405575 0.069 Uiso 1 1 calc R U . . .
H33B H 0.620398 0.743554 0.362733 0.069 Uiso 1 1 calc R U . . .
H33C H 0.561892 0.680935 0.367190 0.069 Uiso 1 1 calc R U . . .
C41 C 0.4392(5) 0.8407(5) 0.3847(4) 0.0395(18) Uani 1 1 d . . . . .
H41 H 0.471743 0.813565 0.423656 0.047 Uiso 1 1 calc R U . . .
C42 C 0.3698(5) 0.8435(6) 0.3953(5) 0.049(2) Uani 1 1 d . . . . .
H42A H 0.337527 0.874298 0.359879 0.074 Uiso 1 1 calc R U . . .
H42B H 0.374097 0.870720 0.436825 0.074 Uiso 1 1 calc R U . . .
H42C H 0.352811 0.787125 0.396217 0.074 Uiso 1 1 calc R U . . .
C43 C 0.4664(5) 0.9286(5) 0.3803(4) 0.046(2) Uani 1 1 d . . . . .
H43A H 0.513484 0.925366 0.379007 0.069 Uiso 1 1 calc R U . . .
H43B H 0.465444 0.960585 0.418425 0.069 Uiso 1 1 calc R U . . .
H43C H 0.437409 0.955578 0.340763 0.069 Uiso 1 1 calc R U . . .
C101 C 0.2465(4) 0.5521(5) 0.2202(4) 0.0382(17) Uani 1 1 d . . . . .
H101 H 0.252108 0.569220 0.180200 0.046 Uiso 1 1 calc R U . . .
C102 C 0.1895(4) 0.5038(5) 0.2186(5) 0.0425(19) Uani 1 1 d . . . . .
H102 H 0.157668 0.487378 0.178305 0.051 Uiso 1 1 calc R U . . .
C103 C 0.1807(5) 0.4806(5) 0.2764(5) 0.046(2) Uani 1 1 d . . . . .
H103 H 0.141396 0.449662 0.276278 0.055 Uiso 1 1 calc R U . . .
C104 C 0.2291(4) 0.5022(5) 0.3355(5) 0.0401(18) Uani 1 1 d . . . . .
C105 C 0.2259(5) 0.4793(5) 0.3983(5) 0.047(2) Uani 1 1 d . . . . .
H105 H 0.187468 0.449180 0.401411 0.056 Uiso 1 1 calc R U . . .
C106 C 0.2761(5) 0.4995(6) 0.4531(5) 0.048(2) Uani 1 1 d . . . . .
H106 H 0.272658 0.482536 0.493893 0.058 Uiso 1 1 calc R U . . .
C107 C 0.3345(5) 0.5460(5) 0.4511(5) 0.044(2) Uani 1 1 d . . . . .
C108 C 0.3910(5) 0.5631(6) 0.5072(4) 0.049(2) Uani 1 1 d . . . . .
H108 H 0.390791 0.544155 0.548660 0.059 Uiso 1 1 calc R U . . .
C109 C 0.4458(5) 0.6069(6) 0.5015(5) 0.053(2) Uani 1 1 d . . . . .
H109 H 0.484402 0.616116 0.538727 0.063 Uiso 1 1 calc R U . . .
C110 C 0.4452(5) 0.6380(6) 0.4411(4) 0.048(2) Uani 1 1 d . . . . .
H110 H 0.482722 0.670360 0.438552 0.057 Uiso 1 1 calc R U . . .
C111 C 0.3906(5) 0.6228(5) 0.3843(4) 0.0426(19) Uani 1 1 d . . . . .
C112 C 0.3370(5) 0.5763(5) 0.3905(4) 0.0403(18) Uani 1 1 d . . . . .
C113 C 0.2850(4) 0.5514(5) 0.3327(4) 0.0376(17) Uani 1 1 d . . . . .
Pd2 Pd 0.14272(3) 0.18383(3) 0.26467(2) 0.02750(17) Uani 1 1 d . . . . .
Cu2 Cu 0.04950(6) 0.30965(7) 0.21352(6) 0.0359(3) Uani 1 1 d . . . . .
Cl2 Cl 0.02893(11) 0.34531(12) 0.30049(10) 0.0420(4) Uani 1 1 d . . . . .
P2 P 0.09906(9) 0.06577(11) 0.28653(9) 0.0280(4) Uani 1 1 d . . . . .
O2 O 0.0289(3) 0.4081(3) 0.0970(3) 0.0437(14) Uani 1 1 d . . . . .
N21 N 0.0884(3) 0.1436(4) 0.1680(3) 0.0292(12) Uani 1 1 d . . . . .
N22 N 0.0575(3) 0.2766(4) 0.1319(3) 0.0349(14) Uani 1 1 d . . . . .
N200 N 0.2143(3) 0.2666(4) 0.2434(3) 0.0311(13) Uani 1 1 d . . . . .
C21 C 0.1031(4) 0.0071(4) 0.2146(4) 0.0323(15) Uani 1 1 d . . . . .
H21A H 0.149225 -0.017284 0.223571 0.039 Uiso 1 1 calc R U . . .
H21B H 0.069331 -0.038423 0.205709 0.039 Uiso 1 1 calc R U . . .
C22 C 0.0881(4) 0.0622(5) 0.1562(4) 0.0340(16) Uani 1 1 d . . . . .
C23 C 0.0722(4) 0.0307(5) 0.0931(4) 0.0393(17) Uani 1 1 d . . . . .
H23 H 0.069486 -0.027142 0.085638 0.047 Uiso 1 1 calc R U . . .
C24 C 0.0607(5) 0.0849(6) 0.0420(4) 0.0426(19) Uani 1 1 d . . . . .
H24 H 0.055295 0.064595 -0.000452 0.051 Uiso 1 1 calc R U . . .
C25 C 0.0569(4) 0.1688(5) 0.0520(4) 0.0369(17) Uani 1 1 d . . . . .
C26 C 0.0396(5) 0.2303(6) 0.0017(4) 0.046(2) Uani 1 1 d . . . . .
H26 H 0.033211 0.215041 -0.042168 0.055 Uiso 1 1 calc R U . . .
C27 C 0.0324(4) 0.3092(5) 0.0168(4) 0.0429(19) Uani 1 1 d . . . . .
H27 H 0.022839 0.349345 -0.016770 0.051 Uiso 1 1 calc R U . . .
C28 C 0.0388(5) 0.3359(5) 0.0825(4) 0.0418(19) Uani 1 1 d . . . . .
C29 C 0.0674(4) 0.1964(5) 0.1167(4) 0.0360(16) Uani 1 1 d . . . . .
C51 C 0.0088(4) 0.0617(5) 0.2845(4) 0.0344(16) Uani 1 1 d . . . . .
H51 H -0.004971 0.002452 0.283542 0.041 Uiso 1 1 calc R U . . .
C52 C -0.0380(4) 0.1034(5) 0.2242(4) 0.0372(17) Uani 1 1 d . . . . .
H52A H -0.085091 0.103165 0.225888 0.056 Uiso 1 1 calc R U . . .
H52B H -0.036240 0.073627 0.185405 0.056 Uiso 1 1 calc R U . . .
H52C H -0.023033 0.160497 0.222324 0.056 Uiso 1 1 calc R U . . .
C53 C 0.0022(4) 0.1008(5) 0.3469(4) 0.0370(17) Uani 1 1 d . . . . .
H53A H 0.015781 0.158948 0.348872 0.056 Uiso 1 1 calc R U . . .
H53B H 0.031998 0.071585 0.384813 0.056 Uiso 1 1 calc R U . . .
H53C H -0.045419 0.096898 0.346662 0.056 Uiso 1 1 calc R U . . .
C61 C 0.1485(4) 0.0043(5) 0.3574(4) 0.0329(16) Uani 1 1 d . . . . .
H61 H 0.146946 0.034207 0.397264 0.040 Uiso 1 1 calc R U . . .
C62 C 0.2235(4) -0.0004(5) 0.3600(4) 0.0414(18) Uani 1 1 d . . . . .
H62A H 0.249621 -0.031128 0.398803 0.062 Uiso 1 1 calc R U . . .
H62B H 0.242145 0.055468 0.361778 0.062 Uiso 1 1 calc R U . . .
H62C H 0.226783 -0.028617 0.321082 0.062 Uiso 1 1 calc R U . . .
C63 C 0.1184(5) -0.0822(5) 0.3590(4) 0.0377(17) Uani 1 1 d . . . . .
H63A H 0.121326 -0.114232 0.321644 0.057 Uiso 1 1 calc R U . . .
H63B H 0.070293 -0.077280 0.357193 0.057 Uiso 1 1 calc R U . . .
H63C H 0.144240 -0.110253 0.399331 0.057 Uiso 1 1 calc R U . . .
C201 C 0.2226(4) 0.2865(5) 0.1869(4) 0.0328(15) Uani 1 1 d . . . . .
H201 H 0.189527 0.268129 0.147926 0.039 Uiso 1 1 calc R U . . .
C202 C 0.2778(4) 0.3334(5) 0.1824(4) 0.0376(17) Uani 1 1 d . . . . .
H202 H 0.281624 0.346878 0.140985 0.045 Uiso 1 1 calc R U . . .
C203 C 0.3261(4) 0.3598(5) 0.2375(4) 0.0359(16) Uani 1 1 d . . . . .
H203 H 0.363660 0.392122 0.234899 0.043 Uiso 1 1 calc R U . . .
C204 C 0.3198(4) 0.3385(5) 0.2990(4) 0.0349(16) Uani 1 1 d . . . . .
C205 C 0.3675(4) 0.3640(5) 0.3600(4) 0.0378(17) Uani 1 1 d . . . . .
H205 H 0.406923 0.395057 0.360750 0.045 Uiso 1 1 calc R U . . .
C206 C 0.3562(4) 0.3437(5) 0.4171(4) 0.0409(18) Uani 1 1 d . . . . .
H206 H 0.387657 0.361872 0.456976 0.049 Uiso 1 1 calc R U . . .
C207 C 0.2987(4) 0.2962(5) 0.4182(4) 0.0347(16) Uani 1 1 d . . . . .
C208 C 0.2833(4) 0.2780(5) 0.4757(4) 0.0366(17) Uani 1 1 d . . . . .
H208 H 0.313558 0.295172 0.516548 0.044 Uiso 1 1 calc R U . . .
C209 C 0.2244(5) 0.2355(5) 0.4729(4) 0.0417(18) Uani 1 1 d . . . . .
H209 H 0.212704 0.227391 0.511596 0.050 Uiso 1 1 calc R U . . .
C210 C 0.1812(4) 0.2036(5) 0.4135(4) 0.0328(15) Uani 1 1 d . . . . .
H210 H 0.142198 0.171915 0.412942 0.039 Uiso 1 1 calc R U . . .
C211 C 0.1953(4) 0.2183(5) 0.3559(4) 0.0306(15) Uani 1 1 d . . . . .
C212 C 0.2517(4) 0.2665(4) 0.3589(4) 0.0313(15) Uani 1 1 d . . . . .
C213 C 0.2628(4) 0.2907(5) 0.2993(4) 0.0332(15) Uani 1 1 d . . . . .
C1 C 0.1245(6) 0.6958(5) 0.4465(6) 0.067(3) Uani 1 1 d D . . . .
H1A H 0.077771 0.710042 0.418440 0.081 Uiso 1 1 calc R U . . .
H1B H 0.137912 0.736233 0.482564 0.081 Uiso 1 1 calc R U . . .
Cl11 Cl 0.18127(13) 0.70331(14) 0.40101(11) 0.0509(5) Uani 1 1 d D . . . .
Cl12 Cl 0.12364(18) 0.59664(18) 0.47866(17) 0.0768(9) Uani 1 1 d D . . . .
C2 C 0.1427(4) 0.7603(6) 0.1994(3) 0.051(2) Uani 1 1 d D . . . .
H2A H 0.101806 0.775848 0.211645 0.061 Uiso 1 1 calc R U . . .
H2B H 0.139562 0.700608 0.189205 0.061 Uiso 1 1 calc R U . . .
Cl21 Cl 0.14316(19) 0.81627(17) 0.12995(14) 0.0707(8) Uani 1 1 d D . . . .
Cl22 Cl 0.21671(13) 0.77918(18) 0.26524(13) 0.0617(6) Uani 1 1 d D . . . .
C3 C 0.1021(4) 0.5282(5) 0.0276(4) 0.0387(17) Uani 1 1 d . . . . .
H3A H 0.071471 0.510238 0.052349 0.046 Uiso 1 1 calc R U . . .
H3B H 0.073967 0.535262 -0.018388 0.046 Uiso 1 1 calc R U . . .
Cl31 Cl 0.16465(11) 0.45130(12) 0.03296(10) 0.0432(4) Uani 1 1 d . . . . .
Cl32 Cl 0.14013(11) 0.62362(12) 0.05875(10) 0.0441(4) Uani 1 1 d . . . . .
C4 C 0.5701(5) 0.6464(6) 0.1003(5) 0.052(2) Uani 1 1 d . . . . .
H4A H 0.574505 0.601784 0.132591 0.062 Uiso 1 1 calc R U . . .
H4B H 0.598591 0.693379 0.122520 0.062 Uiso 1 1 calc R U . . .
Cl41 Cl 0.59998(13) 0.61059(16) 0.03676(15) 0.0613(6) Uani 1 1 d . . . . .
Cl42 Cl 0.48436(15) 0.6776(2) 0.07031(13) 0.0767(9) Uani 1 1 d . . . . .
C5 C 0.3233(5) 0.0880(11) 0.1838(3) 0.068(3) Uani 0.822(12) 1 d D U P A 1
H5A H 0.343600 0.143930 0.191488 0.081 Uiso 0.822(12) 1 calc R U P A 1
H5B H 0.358518 0.050178 0.177633 0.081 Uiso 0.822(12) 1 calc R U P A 1
Cl51 Cl 0.2536(2) 0.0896(5) 0.11238(19) 0.089(2) Uani 0.822(12) 1 d D U P A 1
Cl52 Cl 0.3030(3) 0.0571(4) 0.2531(2) 0.0628(12) Uani 0.822(12) 1 d D U P A 1
C6 C 0.273(3) 0.005(2) 0.2006(11) 0.066(5) Uani 0.178(12) 1 d D U P A 2
H6A H 0.303395 -0.043293 0.207695 0.079 Uiso 0.178(12) 1 calc R U P A 2
H6B H 0.231693 -0.010517 0.212853 0.079 Uiso 0.178(12) 1 calc R U P A 2
Cl61 Cl 0.2477(12) 0.034(2) 0.1184(9) 0.083(5) Uani 0.178(12) 1 d D U P A 2
Cl62 Cl 0.3150(15) 0.088(2) 0.2493(12) 0.079(5) Uani 0.178(12) 1 d D U P A 2

loop_
_atom_site_aniso_label
_atom_site_aniso_U_11
_atom_site_aniso_U_22
_atom_site_aniso_U_33
_atom_site_aniso_U_23
_atom_site_aniso_U_13
_atom_site_aniso_U_12
Pd1 0.0358(3) 0.0356(3) 0.0348(3) -0.0014(2) 0.0174(2) -0.0028(2)
Cu1 0.0422(7) 0.0378(6) 0.0399(6) 0.0000(5) 0.0202(5) -0.0011(5)
Cl1 0.0461(11) 0.0507(11) 0.0402(10) 0.0014(8) 0.0126(8) 0.0051(9)
P1 0.0343(10) 0.0375(10) 0.0363(10) -0.0030(8) 0.0179(8) -0.0034(8)
O1 0.045(3) 0.041(3) 0.049(3) -0.002(3) 0.023(3) -0.006(3)
N11 0.039(4) 0.041(4) 0.032(3) 0.000(3) 0.014(3) -0.008(3)
N12 0.033(3) 0.047(4) 0.029(3) 0.002(3) 0.011(3) -0.001(3)
N100 0.045(4) 0.029(3) 0.046(4) -0.003(3) 0.022(3) 0.003(3)
C11 0.036(4) 0.035(4) 0.038(4) -0.002(3) 0.011(3) -0.002(3)
C12 0.041(4) 0.044(5) 0.043(4) -0.004(4) 0.023(4) -0.008(4)
C13 0.048(5) 0.049(5) 0.044(5) 0.000(4) 0.017(4) -0.004(4)
C14 0.039(4) 0.059(5) 0.038(4) 0.001(4) 0.011(3) -0.007(4)
C15 0.037(4) 0.050(5) 0.040(4) -0.003(3) 0.019(3) -0.015(4)
C16 0.038(4) 0.060(6) 0.038(4) -0.002(4) 0.018(3) -0.004(4)
C17 0.040(4) 0.055(5) 0.043(4) -0.009(4) 0.025(4) -0.014(4)
C18 0.038(4) 0.054(5) 0.043(4) -0.006(4) 0.027(4) -0.010(4)
C19 0.028(4) 0.046(4) 0.034(4) -0.004(3) 0.015(3) -0.013(3)
C31 0.035(4) 0.040(4) 0.046(4) -0.004(3) 0.020(3) -0.004(3)
C32 0.037(4) 0.048(5) 0.051(5) -0.006(4) 0.020(4) -0.009(4)
C33 0.038(4) 0.049(5) 0.052(5) -0.006(4) 0.018(4) -0.001(4)
C41 0.046(5) 0.036(4) 0.042(4) -0.006(3) 0.022(4) 0.003(3)
C42 0.049(5) 0.058(6) 0.050(5) -0.005(4) 0.028(4) 0.004(4)
C43 0.057(5) 0.038(4) 0.044(4) -0.010(4) 0.016(4) 0.001(4)
C101 0.036(4) 0.037(4) 0.046(4) -0.002(3) 0.018(4) 0.003(3)
C102 0.030(4) 0.042(4) 0.058(5) -0.008(4) 0.018(4) 0.000(3)
C103 0.046(5) 0.028(4) 0.077(6) 0.005(4) 0.038(5) 0.014(3)
C104 0.039(4) 0.030(4) 0.058(5) 0.002(3) 0.025(4) 0.004(3)
C105 0.046(5) 0.036(4) 0.071(6) 0.011(4) 0.036(5) 0.011(4)
C106 0.064(6) 0.040(4) 0.051(5) 0.004(4) 0.033(5) 0.007(4)
C107 0.058(5) 0.034(4) 0.050(5) 0.004(3) 0.031(4) 0.012(4)
C108 0.068(6) 0.045(5) 0.040(4) -0.001(4) 0.024(4) 0.005(4)
C109 0.058(6) 0.052(5) 0.046(5) -0.003(4) 0.014(4) 0.014(5)
C110 0.057(6) 0.050(5) 0.040(4) -0.004(4) 0.020(4) -0.005(4)
C111 0.056(5) 0.036(4) 0.041(4) -0.004(3) 0.024(4) 0.001(4)
C112 0.048(5) 0.032(4) 0.044(4) -0.001(3) 0.018(4) 0.007(3)
C113 0.041(4) 0.027(4) 0.054(5) 0.003(3) 0.028(4) 0.007(3)
Pd2 0.0290(3) 0.0257(3) 0.0300(3) 0.00040(18) 0.0124(2) -0.00168(19)
Cu2 0.0346(6) 0.0303(6) 0.0435(6) 0.0003(4) 0.0132(5) 0.0021(4)
Cl2 0.0430(10) 0.0418(10) 0.0463(10) 0.0020(8) 0.0210(8) 0.0046(8)
P2 0.0293(9) 0.0263(8) 0.0307(8) 0.0008(7) 0.0127(7) -0.0003(7)
O2 0.046(3) 0.031(3) 0.061(4) 0.013(3) 0.026(3) 0.005(2)
N21 0.021(3) 0.032(3) 0.033(3) -0.004(2) 0.007(2) -0.016(2)
N22 0.027(3) 0.038(3) 0.040(3) 0.010(3) 0.012(3) 0.002(3)
N200 0.028(3) 0.032(3) 0.034(3) 0.001(2) 0.011(2) 0.003(2)
C21 0.040(4) 0.025(3) 0.037(4) -0.001(3) 0.018(3) 0.003(3)
C22 0.031(4) 0.041(4) 0.030(4) -0.001(3) 0.009(3) -0.007(3)
C23 0.046(5) 0.037(4) 0.037(4) -0.001(3) 0.016(4) -0.001(3)
C24 0.045(5) 0.050(5) 0.031(4) -0.002(3) 0.011(3) -0.007(4)
C25 0.038(4) 0.039(4) 0.031(4) 0.003(3) 0.007(3) 0.001(3)
C26 0.044(5) 0.060(6) 0.034(4) 0.009(4) 0.013(4) -0.007(4)
C27 0.036(4) 0.046(5) 0.045(5) 0.014(4) 0.011(4) -0.006(3)
C28 0.041(4) 0.042(5) 0.046(5) 0.017(4) 0.017(4) 0.002(4)
C29 0.039(4) 0.037(4) 0.034(4) 0.005(3) 0.015(3) -0.003(3)
C51 0.035(4) 0.030(4) 0.041(4) -0.001(3) 0.016(3) -0.005(3)
C52 0.033(4) 0.041(4) 0.042(4) 0.003(3) 0.018(3) -0.001(3)
C53 0.032(4) 0.041(4) 0.043(4) -0.001(3) 0.019(3) -0.001(3)
C61 0.037(4) 0.029(4) 0.034(4) 0.007(3) 0.013(3) 0.014(3)
C62 0.038(4) 0.037(4) 0.049(5) 0.002(3) 0.014(4) 0.006(3)
C63 0.049(5) 0.026(4) 0.042(4) 0.005(3) 0.020(4) 0.002(3)
C201 0.029(4) 0.032(4) 0.038(4) 0.001(3) 0.011(3) 0.002(3)
C202 0.038(4) 0.036(4) 0.043(4) 0.007(3) 0.018(3) 0.010(3)
C203 0.032(4) 0.031(4) 0.050(4) 0.000(3) 0.020(3) -0.004(3)
C204 0.035(4) 0.031(4) 0.037(4) -0.001(3) 0.009(3) 0.002(3)
C205 0.030(4) 0.035(4) 0.046(4) 0.000(3) 0.009(3) -0.002(3)
C206 0.039(4) 0.039(4) 0.040(4) -0.002(3) 0.005(3) 0.002(3)
C207 0.040(4) 0.025(3) 0.038(4) -0.002(3) 0.010(3) -0.001(3)
C208 0.040(4) 0.030(4) 0.037(4) -0.004(3) 0.009(3) 0.004(3)
C209 0.053(5) 0.038(4) 0.036(4) 0.000(3) 0.016(4) 0.000(4)
C210 0.035(4) 0.030(4) 0.033(4) 0.001(3) 0.010(3) -0.003(3)
C211 0.026(3) 0.034(4) 0.032(4) -0.007(3) 0.008(3) -0.005(3)
C212 0.030(4) 0.027(3) 0.036(4) -0.001(3) 0.008(3) 0.005(3)
C213 0.033(4) 0.030(4) 0.041(4) 0.001(3) 0.018(3) 0.002(3)
C1 0.074(8) 0.056(6) 0.083(8) -0.002(5) 0.042(7) 0.013(5)
Cl11 0.0625(14) 0.0412(11) 0.0492(11) 0.0029(9) 0.0177(10) -0.0009(10)
Cl12 0.095(2) 0.0644(16) 0.097(2) 0.0058(14) 0.0672(19) 0.0035(15)
C2 0.046(5) 0.042(5) 0.066(6) 0.000(4) 0.019(4) -0.003(4)
Cl21 0.100(2) 0.0564(14) 0.0582(15) -0.0014(11) 0.0279(15) 0.0096(14)
Cl22 0.0496(13) 0.0747(16) 0.0626(14) -0.0015(12) 0.0200(11) 0.0017(12)
C3 0.037(4) 0.038(4) 0.041(4) 0.003(3) 0.013(3) 0.001(3)
Cl31 0.0443(11) 0.0391(10) 0.0509(11) -0.0022(8) 0.0219(9) 0.0016(8)
Cl32 0.0461(11) 0.0370(10) 0.0518(11) -0.0026(8) 0.0190(9) -0.0024(8)
C4 0.058(6) 0.045(5) 0.046(5) 0.001(4) 0.007(4) 0.000(4)
Cl41 0.0528(13) 0.0502(13) 0.0837(17) -0.0089(12) 0.0257(12) -0.0003(10)
Cl42 0.0499(14) 0.133(3) 0.0502(13) -0.0110(15) 0.0204(11) 0.0094(15)
C5 0.053(6) 0.098(7) 0.060(6) 0.014(6) 0.029(5) -0.009(6)
Cl51 0.067(2) 0.150(6) 0.0481(18) -0.024(3) 0.0183(16) 0.002(3)
Cl52 0.061(2) 0.079(3) 0.0569(18) 0.0097(18) 0.0300(16) 0.005(2)
C6 0.053(8) 0.100(10) 0.059(8) 0.011(8) 0.039(8) 0.000(9)
Cl61 0.073(8) 0.118(11) 0.058(7) -0.015(9) 0.020(6) -0.009(9)
Cl62 0.070(9) 0.104(12) 0.069(8) 0.000(9) 0.030(7) -0.010(9)

loop_
_atom_type_symbol
_atom_type_description
_atom_type_scat_dispersion_real
_atom_type_scat_dispersion_imag
_atom_type_scat_source
C C 0.0181 0.0091 'International Tables Vol C Tables 4.2.6.8 and 6.1.1.4'
H H 0.0000 0.0000 'International Tables Vol C Tables 4.2.6.8 and 6.1.1.4'
N N 0.0311 0.0180 'International Tables Vol C Tables 4.2.6.8 and 6.1.1.4'
O O 0.0492 0.0322 'International Tables Vol C Tables 4.2.6.8 and 6.1.1.4'
P P 0.2955 0.4335 'International Tables Vol C Tables 4.2.6.8 and 6.1.1.4'
Cl Cl 0.3639 0.7018 'International Tables Vol C Tables 4.2.6.8 and 6.1.1.4'
Cu Cu -1.9646 0.5888 'International Tables Vol C Tables 4.2.6.8 and 6.1.1.4'
Pd Pd 0.1215 3.9337 'International Tables Vol C Tables 4.2.6.8 and 6.1.1.4'

loop_
_geom_angle_atom_site_label_1
_geom_angle_atom_site_label_2
_geom_angle_atom_site_label_3
_geom_angle
_geom_angle_site_symmetry_1
_geom_angle_site_symmetry_3
_geom_angle_publ_flag
C111 Pd1 N100 80.1(3) . . ?
C111 Pd1 N11 178.5(3) . . ?
N100 Pd1 N11 100.8(3) . . ?
C111 Pd1 P1 99.2(3) . . ?
N100 Pd1 P1 159.79(18) . . ?
N11 Pd1 P1 79.57(19) . . ?
C111 Pd1 Cu1 105.8(2) . . ?
N100 Pd1 Cu1 83.16(17) . . ?
N11 Pd1 Cu1 75.60(19) . . ?
P1 Pd1 Cu1 116.08(6) . . ?
N12 Cu1 Cl1 171.6(2) . . ?
N12 Cu1 Pd1 84.7(2) . . ?
Cl1 Cu1 Pd1 102.77(7) . . ?
C31 P1 C41 106.0(4) . . ?
C31 P1 C11 106.2(4) . . ?
C41 P1 C11 104.4(4) . . ?
C31 P1 Pd1 119.1(3) . . ?
C41 P1 Pd1 121.2(3) . . ?
C11 P1 Pd1 97.5(3) . . ?
C12 N11 C19 119.3(7) . . ?
C12 N11 Pd1 117.1(5) . . ?
C19 N11 Pd1 122.7(5) . . ?
C18 N12 C19 120.0(7) . . ?
C18 N12 Cu1 115.1(6) . . ?
C19 N12 Cu1 123.3(5) . . ?
C101 N100 C113 118.8(7) . . ?
C101 N100 Pd1 130.2(6) . . ?
C113 N100 Pd1 110.5(6) . . ?
C12 C11 P1 111.0(6) . . ?
C12 C11 H11A 109.4 . . ?
P1 C11 H11A 109.4 . . ?
C12 C11 H11B 109.4 . . ?
P1 C11 H11B 109.4 . . ?
H11A C11 H11B 108.0 . . ?
N11 C12 C13 122.7(8) . . ?
N11 C12 C11 116.1(8) . . ?
C13 C12 C11 121.0(8) . . ?
C14 C13 C12 119.0(9) . . ?
C14 C13 H13 120.5 . . ?
C12 C13 H13 120.5 . . ?
C13 C14 C15 119.8(9) . . ?
C13 C14 H14 120.1 . . ?
C15 C14 H14 120.1 . . ?
C14 C15 C19 118.0(8) . . ?
C14 C15 C16 125.2(8) . . ?
C19 C15 C16 116.6(8) . . ?
C17 C16 C15 120.5(8) . . ?
C17 C16 H16 119.8 . . ?
C15 C16 H16 119.8 . . ?
C16 C17 C18 121.6(8) . . ?
C16 C17 H17 119.2 . . ?
C18 C17 H17 119.2 . . ?
O1 C18 N12 120.2(8) . . ?
O1 C18 C17 121.7(8) . . ?
N12 C18 C17 118.1(8) . . ?
N11 C19 N12 116.6(7) . . ?
N11 C19 C15 120.5(8) . . ?
N12 C19 C15 122.9(7) . . ?
C33 C31 C32 111.5(7) . . ?
C33 C31 P1 110.7(6) . . ?
C32 C31 P1 110.5(6) . . ?
C33 C31 H31 108.0 . . ?
C32 C31 H31 108.0 . . ?
P1 C31 H31 108.0 . . ?
C31 C32 H32A 109.5 . . ?
C31 C32 H32B 109.5 . . ?
H32A C32 H32B 109.5 . . ?
C31 C32 H32C 109.5 . . ?
H32A C32 H32C 109.5 . . ?
H32B C32 H32C 109.5 . . ?
C31 C33 H33A 109.5 . . ?
C31 C33 H33B 109.5 . . ?
H33A C33 H33B 109.5 . . ?
C31 C33 H33C 109.5 . . ?
H33A C33 H33C 109.5 . . ?
H33B C33 H33C 109.5 . . ?
C42 C41 C43 111.0(7) . . ?
C42 C41 P1 111.3(6) . . ?
C43 C41 P1 112.2(6) . . ?
C42 C41 H41 107.4 . . ?
C43 C41 H41 107.4 . . ?
P1 C41 H41 107.4 . . ?
C41 C42 H42A 109.5 . . ?
C41 C42 H42B 109.5 . . ?
H42A C42 H42B 109.5 . . ?
C41 C42 H42C 109.5 . . ?
H42A C42 H42C 109.5 . . ?
H42B C42 H42C 109.5 . . ?
C41 C43 H43A 109.5 . . ?
C41 C43 H43B 109.5 . . ?
H43A C43 H43B 109.5 . . ?
C41 C43 H43C 109.5 . . ?
H43A C43 H43C 109.5 . . ?
H43B C43 H43C 109.5 . . ?
N100 C101 C102 122.6(8) . . ?
N100 C101 H101 118.7 . . ?
C102 C101 H101 118.7 . . ?
C103 C102 C101 118.7(9) . . ?
C103 C102 H102 120.7 . . ?
C101 C102 H102 120.7 . . ?
C102 C103 C104 120.4(8) . . ?
C102 C103 H103 119.8 . . ?
C104 C103 H103 119.8 . . ?
C103 C104 C113 117.2(8) . . ?
C103 C104 C105 124.9(8) . . ?
C113 C104 C105 117.9(9) . . ?
C106 C105 C104 121.5(9) . . ?
C106 C105 H105 119.2 . . ?
C104 C105 H105 119.2 . . ?
C105 C106 C107 121.4(8) . . ?
C105 C106 H106 119.3 . . ?
C107 C106 H106 119.3 . . ?
C112 C107 C108 117.9(9) . . ?
C112 C107 C106 119.0(9) . . ?
C108 C107 C106 123.1(8) . . ?
C109 C108 C107 119.9(8) . . ?
C109 C108 H108 120.0 . . ?
C107 C108 H108 120.0 . . ?
C108 C109 C110 120.4(10) . . ?
C108 C109 H109 119.8 . . ?
C110 C109 H109 119.8 . . ?
C109 C110 C111 121.8(9) . . ?
C109 C110 H110 119.1 . . ?
C111 C110 H110 119.1 . . ?
C112 C111 C110 117.0(8) . . ?
C112 C111 Pd1 113.4(7) . . ?
C110 C111 Pd1 129.6(7) . . ?
C111 C112 C107 122.9(9) . . ?
C111 C112 C113 118.1(8) . . ?
C107 C112 C113 118.8(8) . . ?
N100 C113 C104 122.3(8) . . ?
N100 C113 C112 116.7(7) . . ?
C104 C113 C112 121.0(8) . . ?
C211 Pd2 N21 178.3(3) . . ?
C211 Pd2 N200 81.0(3) . . ?
N21 Pd2 N200 99.4(2) . . ?
C211 Pd2 P2 99.1(2) . . ?
N21 Pd2 P2 79.90(16) . . ?
N200 Pd2 P2 158.80(17) . . ?
C211 Pd2 Cu2 106.2(2) . . ?
N21 Pd2 Cu2 75.57(18) . . ?
N200 Pd2 Cu2 83.66(16) . . ?
P2 Pd2 Cu2 116.21(6) . . ?
N22 Cu2 Cl2 173.9(2) . . ?
N22 Cu2 Pd2 85.03(19) . . ?
Cl2 Cu2 Pd2 98.61(7) . . ?
C51 P2 C61 106.8(4) . . ?
C51 P2 C21 105.8(4) . . ?
C61 P2 C21 105.3(3) . . ?
C51 P2 Pd2 119.7(3) . . ?
C61 P2 Pd2 119.1(3) . . ?
C21 P2 Pd2 97.8(2) . . ?
C22 N21 C29 118.7(7) . . ?
C22 N21 Pd2 117.1(5) . . ?
C29 N21 Pd2 122.7(5) . . ?
C29 N22 C28 119.6(7) . . ?
C29 N22 Cu2 123.5(5) . . ?
C28 N22 Cu2 115.7(6) . . ?
C201 N200 C213 118.8(7) . . ?
C201 N200 Pd2 130.2(5) . . ?
C213 N200 Pd2 110.3(5) . . ?
C22 C21 P2 110.7(5) . . ?
C22 C21 H21A 109.5 . . ?
P2 C21 H21A 109.5 . . ?
C22 C21 H21B 109.5 . . ?
P2 C21 H21B 109.5 . . ?
H21A C21 H21B 108.1 . . ?
N21 C22 C23 122.1(7) . . ?
N21 C22 C21 115.8(6) . . ?
C23 C22 C21 122.1(7) . . ?
C24 C23 C22 118.8(8) . . ?
C24 C23 H23 120.6 . . ?
C22 C23 H23 120.6 . . ?
C23 C24 C25 120.5(8) . . ?
C23 C24 H24 119.8 . . ?
C25 C24 H24 119.8 . . ?
C24 C25 C29 117.7(7) . . ?
C24 C25 C26 125.2(8) . . ?
C29 C25 C26 117.1(8) . . ?
C27 C26 C25 119.8(8) . . ?
C27 C26 H26 120.1 . . ?
C25 C26 H26 120.1 . . ?
C26 C27 C28 122.7(8) . . ?
C26 C27 H27 118.6 . . ?
C28 C27 H27 118.6 . . ?
O2 C28 N22 118.8(8) . . ?
O2 C28 C27 123.7(7) . . ?
N22 C28 C27 117.5(8) . . ?
N21 C29 N22 115.7(7) . . ?
N21 C29 C25 121.2(7) . . ?
N22 C29 C25 123.1(7) . . ?
C52 C51 C53 111.4(7) . . ?
C52 C51 P2 111.5(5) . . ?
C53 C51 P2 109.3(5) . . ?
C52 C51 H51 108.2 . . ?
C53 C51 H51 108.2 . . ?
P2 C51 H51 108.2 . . ?
C51 C52 H52A 109.5 . . ?
C51 C52 H52B 109.5 . . ?
H52A C52 H52B 109.5 . . ?
C51 C52 H52C 109.5 . . ?
H52A C52 H52C 109.5 . . ?
H52B C52 H52C 109.5 . . ?
C51 C53 H53A 109.5 . . ?
C51 C53 H53B 109.5 . . ?
H53A C53 H53B 109.5 . . ?
C51 C53 H53C 109.5 . . ?
H53A C53 H53C 109.5 . . ?
H53B C53 H53C 109.5 . . ?
C62 C61 C63 111.3(6) . . ?
C62 C61 P2 110.2(5) . . ?
C63 C61 P2 113.0(6) . . ?
C62 C61 H61 107.4 . . ?
C63 C61 H61 107.4 . . ?
P2 C61 H61 107.4 . . ?
C61 C62 H62A 109.5 . . ?
C61 C62 H62B 109.5 . . ?
H62A C62 H62B 109.5 . . ?
C61 C62 H62C 109.5 . . ?
H62A C62 H62C 109.5 . . ?
H62B C62 H62C 109.5 . . ?
C61 C63 H63A 109.5 . . ?
C61 C63 H63B 109.5 . . ?
H63A C63 H63B 109.5 . . ?
C61 C63 H63C 109.5 . . ?
H63A C63 H63C 109.5 . . ?
H63B C63 H63C 109.5 . . ?
N200 C201 C202 122.6(7) . . ?
N200 C201 H201 118.7 . . ?
C202 C201 H201 118.7 . . ?
C203 C202 C201 119.7(8) . . ?
C203 C202 H202 120.1 . . ?
C201 C202 H202 120.1 . . ?
C202 C203 C204 119.4(7) . . ?
C202 C203 H203 120.3 . . ?
C204 C203 H203 120.3 . . ?
C213 C204 C203 117.4(7) . . ?
C213 C204 C205 118.8(7) . . ?
C203 C204 C205 123.8(8) . . ?
C206 C205 C204 120.1(8) . . ?
C206 C205 H205 120.0 . . ?
C204 C205 H205 120.0 . . ?
C205 C206 C207 121.8(8) . . ?
C205 C206 H206 119.1 . . ?
C207 C206 H206 119.1 . . ?
C208 C207 C206 123.4(7) . . ?
C208 C207 C212 116.6(7) . . ?
C206 C207 C212 120.0(7) . . ?
C209 C208 C207 120.3(8) . . ?
C209 C208 H208 119.8 . . ?
C207 C208 H208 119.8 . . ?
C208 C209 C210 121.0(8) . . ?
C208 C209 H209 119.5 . . ?
C210 C209 H209 119.5 . . ?
C211 C210 C209 120.5(7) . . ?
C211 C210 H210 119.7 . . ?
C209 C210 H210 119.7 . . ?
C212 C211 C210 117.6(7) . . ?
C212 C211 Pd2 112.8(5) . . ?
C210 C211 Pd2 129.5(6) . . ?
C211 C212 C207 123.7(7) . . ?
C211 C212 C213 118.7(7) . . ?
C207 C212 C213 117.6(7) . . ?
N200 C213 C204 122.1(7) . . ?
N200 C213 C212 116.4(7) . . ?
C204 C213 C212 121.6(7) . . ?
Cl11 C1 Cl12 112.2(5) . . ?
Cl11 C1 H1A 109.2 . . ?
Cl12 C1 H1A 109.2 . . ?
Cl11 C1 H1B 109.2 . . ?
Cl12 C1 H1B 109.2 . . ?
H1A C1 H1B 107.9 . . ?
Cl22 C2 Cl21 111.6(5) . . ?
Cl22 C2 H2A 109.3 . . ?
Cl21 C2 H2A 109.3 . . ?
Cl22 C2 H2B 109.3 . . ?
Cl21 C2 H2B 109.3 . . ?
H2A C2 H2B 108.0 . . ?
Cl31 C3 Cl32 111.5(5) . . ?
Cl31 C3 H3A 109.3 . . ?
Cl32 C3 H3A 109.3 . . ?
Cl31 C3 H3B 109.3 . . ?
Cl32 C3 H3B 109.3 . . ?
H3A C3 H3B 108.0 . . ?
Cl42 C4 Cl41 111.2(5) . . ?
Cl42 C4 H4A 109.4 . . ?
Cl41 C4 H4A 109.4 . . ?
Cl42 C4 H4B 109.4 . . ?
Cl41 C4 H4B 109.4 . . ?
H4A C4 H4B 108.0 . . ?
Cl51 C5 Cl52 114.4(6) . . ?
Cl51 C5 H5A 108.7 . . ?
Cl52 C5 H5A 108.7 . . ?
Cl51 C5 H5B 108.7 . . ?
Cl52 C5 H5B 108.7 . . ?
H5A C5 H5B 107.6 . . ?
Cl61 C6 Cl62 109.6(12) . . ?
Cl61 C6 H6A 109.8 . . ?
Cl62 C6 H6A 109.8 . . ?
Cl61 C6 H6B 109.8 . . ?
Cl62 C6 H6B 109.8 . . ?
H6A C6 H6B 108.2 . . ?

loop_
_geom_bond_atom_site_label_1
_geom_bond_atom_site_label_2
_geom_bond_distance
_geom_bond_site_symmetry_2
_geom_bond_publ_flag
Pd1 C111 2.015(9) . ?
Pd1 N100 2.152(7) . ?
Pd1 N11 2.156(6) . ?
Pd1 P1 2.230(2) . ?
Pd1 Cu1 2.8182(13) . ?
Cu1 N12 1.904(7) . ?
Cu1 Cl1 2.125(2) . ?
P1 C31 1.839(8) . ?
P1 C41 1.844(8) . ?
P1 C11 1.846(8) . ?
O1 C18 1.249(11) . ?
N11 C12 1.336(11) . ?
N11 C19 1.368(11) . ?
N12 C18 1.365(11) . ?
N12 C19 1.378(11) . ?
N100 C101 1.333(12) . ?
N100 C113 1.356(11) . ?
C11 C12 1.485(12) . ?
C11 H11A 0.9900 . ?
C11 H11B 0.9900 . ?
C12 C13 1.382(13) . ?
C13 C14 1.377(13) . ?
C13 H13 0.9500 . ?
C14 C15 1.405(13) . ?
C14 H14 0.9500 . ?
C15 C19 1.413(12) . ?
C15 C16 1.430(13) . ?
C16 C17 1.339(13) . ?
C16 H16 0.9500 . ?
C17 C18 1.463(13) . ?
C17 H17 0.9500 . ?
C31 C33 1.518(13) . ?
C31 C32 1.538(12) . ?
C31 H31 1.0000 . ?
C32 H32A 0.9800 . ?
C32 H32B 0.9800 . ?
C32 H32C 0.9800 . ?
C33 H33A 0.9800 . ?
C33 H33B 0.9800 . ?
C33 H33C 0.9800 . ?
C41 C42 1.516(12) . ?
C41 C43 1.544(12) . ?
C41 H41 1.0000 . ?
C42 H42A 0.9800 . ?
C42 H42B 0.9800 . ?
C42 H42C 0.9800 . ?
C43 H43A 0.9800 . ?
C43 H43B 0.9800 . ?
C43 H43C 0.9800 . ?
C101 C102 1.401(12) . ?
C101 H101 0.9500 . ?
C102 C103 1.375(13) . ?
C102 H102 0.9500 . ?
C103 C104 1.398(15) . ?
C103 H103 0.9500 . ?
C104 C113 1.416(12) . ?
C104 C105 1.431(13) . ?
C105 C106 1.346(15) . ?
C105 H105 0.9500 . ?
C106 C107 1.429(14) . ?
C106 H106 0.9500 . ?
C107 C112 1.417(12) . ?
C107 C108 1.421(14) . ?
C108 C109 1.370(15) . ?
C108 H108 0.9500 . ?
C109 C110 1.397(14) . ?
C109 H109 0.9500 . ?
C110 C111 1.403(14) . ?
C110 H110 0.9500 . ?
C111 C112 1.378(13) . ?
C112 C113 1.426(13) . ?
Pd2 C211 2.012(7) . ?
Pd2 N21 2.143(6) . ?
Pd2 N200 2.146(6) . ?
Pd2 P2 2.2276(18) . ?
Pd2 Cu2 2.7809(12) . ?
Cu2 N22 1.904(7) . ?
Cu2 Cl2 2.136(2) . ?
P2 C51 1.844(8) . ?
P2 C61 1.845(7) . ?
P2 C21 1.849(7) . ?
O2 C28 1.245(11) . ?
N21 C22 1.344(10) . ?
N21 C29 1.360(10) . ?
N22 C29 1.372(11) . ?
N22 C28 1.400(10) . ?
N200 C201 1.327(10) . ?
N200 C213 1.363(11) . ?
C21 C22 1.500(11) . ?
C21 H21A 0.9900 . ?
C21 H21B 0.9900 . ?
C22 C23 1.399(11) . ?
C23 C24 1.373(12) . ?
C23 H23 0.9500 . ?
C24 C25 1.384(12) . ?
C24 H24 0.9500 . ?
C25 C29 1.422(12) . ?
C25 C26 1.437(12) . ?
C26 C27 1.340(14) . ?
C26 H26 0.9500 . ?
C27 C28 1.454(13) . ?
C27 H27 0.9500 . ?
C51 C52 1.518(11) . ?
C51 C53 1.537(11) . ?
C51 H51 1.0000 . ?
C52 H52A 0.9800 . ?
C52 H52B 0.9800 . ?
C52 H52C 0.9800 . ?
C53 H53A 0.9800 . ?
C53 H53B 0.9800 . ?
C53 H53C 0.9800 . ?
C61 C62 1.527(11) . ?
C61 C63 1.540(11) . ?
C61 H61 1.0000 . ?
C62 H62A 0.9800 . ?
C62 H62B 0.9800 . ?
C62 H62C 0.9800 . ?
C63 H63A 0.9800 . ?
C63 H63B 0.9800 . ?
C63 H63C 0.9800 . ?
C201 C202 1.395(11) . ?
C201 H201 0.9500 . ?
C202 C203 1.361(13) . ?
C202 H202 0.9500 . ?
C203 C204 1.420(12) . ?
C203 H203 0.9500 . ?
C204 C213 1.409(11) . ?
C204 C205 1.438(12) . ?
C205 C206 1.368(13) . ?
C205 H205 0.9500 . ?
C206 C207 1.417(12) . ?
C206 H206 0.9500 . ?
C207 C208 1.409(12) . ?
C207 C212 1.428(11) . ?
C208 C209 1.378(12) . ?
C208 H208 0.9500 . ?
C209 C210 1.413(12) . ?
C209 H209 0.9500 . ?
C210 C211 1.387(11) . ?
C210 H210 0.9500 . ?
C211 C212 1.382(11) . ?
C212 C213 1.434(11) . ?
C1 Cl11 1.753(7) . ?
C1 Cl12 1.755(7) . ?
C1 H1A 0.9900 . ?
C1 H1B 0.9900 . ?
C2 Cl22 1.756(6) . ?
C2 Cl21 1.760(6) . ?
C2 H2A 0.9900 . ?
C2 H2B 0.9900 . ?
C3 Cl31 1.769(8) . ?
C3 Cl32 1.769(8) . ?
C3 H3A 0.9900 . ?
C3 H3B 0.9900 . ?
C4 Cl42 1.751(11) . ?
C4 Cl41 1.772(11) . ?
C4 H4A 0.9900 . ?
C4 H4B 0.9900 . ?
C5 Cl51 1.749(7) . ?
C5 Cl52 1.751(7) . ?
C5 H5A 0.9900 . ?
C5 H5B 0.9900 . ?
C6 Cl61 1.756(9) . ?
C6 Cl62 1.759(9) . ?
C6 H6A 0.9900 . ?
C6 H6B 0.9900 . ?

loop_
_geom_torsion_atom_site_label_1
_geom_torsion_atom_site_label_2
_geom_torsion_atom_site_label_3
_geom_torsion_atom_site_label_4
_geom_torsion
_geom_torsion_site_symmetry_1
_geom_torsion_site_symmetry_2
_geom_torsion_site_symmetry_3
_geom_torsion_site_symmetry_4
_geom_torsion_publ_flag
C31 P1 C11 C12 86.0(6) . . . . ?
C41 P1 C11 C12 -162.3(6) . . . . ?
Pd1 P1 C11 C12 -37.3(6) . . . . ?
C19 N11 C12 C13 3.6(12) . . . . ?
Pd1 N11 C12 C13 -166.0(7) . . . . ?
C19 N11 C12 C11 -171.3(7) . . . . ?
Pd1 N11 C12 C11 19.1(9) . . . . ?
P1 C11 C12 N11 14.8(9) . . . . ?
P1 C11 C12 C13 -160.3(7) . . . . ?
N11 C12 C13 C14 3.4(14) . . . . ?
C11 C12 C13 C14 178.1(8) . . . . ?
C12 C13 C14 C15 -4.0(14) . . . . ?
C13 C14 C15 C19 -1.9(13) . . . . ?
C13 C14 C15 C16 -177.1(9) . . . . ?
C14 C15 C16 C17 173.9(8) . . . . ?
C19 C15 C16 C17 -1.3(12) . . . . ?
C15 C16 C17 C18 -2.6(12) . . . . ?
C19 N12 C18 O1 -179.6(7) . . . . ?
Cu1 N12 C18 O1 14.1(10) . . . . ?
C19 N12 C18 C17 1.3(11) . . . . ?
Cu1 N12 C18 C17 -164.9(6) . . . . ?
C16 C17 C18 O1 -176.4(8) . . . . ?
C16 C17 C18 N12 2.7(12) . . . . ?
C12 N11 C19 N12 169.4(7) . . . . ?
Pd1 N11 C19 N12 -21.7(9) . . . . ?
C12 N11 C19 C15 -9.8(11) . . . . ?
Pd1 N11 C19 C15 159.2(6) . . . . ?
C18 N12 C19 N11 175.4(7) . . . . ?
Cu1 N12 C19 N11 -19.5(9) . . . . ?
C18 N12 C19 C15 -5.4(11) . . . . ?
Cu1 N12 C19 C15 159.7(6) . . . . ?
C14 C15 C19 N11 8.9(11) . . . . ?
C16 C15 C19 N11 -175.5(7) . . . . ?
C14 C15 C19 N12 -170.2(7) . . . . ?
C16 C15 C19 N12 5.4(11) . . . . ?
C41 P1 C31 C33 64.3(7) . . . . ?
C11 P1 C31 C33 175.0(6) . . . . ?
Pd1 P1 C31 C33 -76.5(6) . . . . ?
C41 P1 C31 C32 -171.7(6) . . . . ?
C11 P1 C31 C32 -61.0(7) . . . . ?
Pd1 P1 C31 C32 47.5(7) . . . . ?
C31 P1 C41 C42 -179.9(6) . . . . ?
C11 P1 C41 C42 68.2(7) . . . . ?
Pd1 P1 C41 C42 -40.1(7) . . . . ?
C31 P1 C41 C43 55.0(7) . . . . ?
C11 P1 C41 C43 -56.9(7) . . . . ?
Pd1 P1 C41 C43 -165.2(5) . . . . ?
C113 N100 C101 C102 -0.6(12) . . . . ?
Pd1 N100 C101 C102 -171.8(6) . . . . ?
N100 C101 C102 C103 1.4(12) . . . . ?
C101 C102 C103 C104 -2.5(12) . . . . ?
C102 C103 C104 C113 2.7(11) . . . . ?
C102 C103 C104 C105 -178.1(8) . . . . ?
C103 C104 C105 C106 177.1(8) . . . . ?
C113 C104 C105 C106 -3.8(12) . . . . ?
C104 C105 C106 C107 1.0(13) . . . . ?
C105 C106 C107 C112 4.5(13) . . . . ?
C105 C106 C107 C108 -175.0(8) . . . . ?
C112 C107 C108 C109 -0.6(13) . . . . ?
C106 C107 C108 C109 178.9(9) . . . . ?
C107 C108 C109 C110 2.8(14) . . . . ?
C108 C109 C110 C111 -2.9(15) . . . . ?
C109 C110 C111 C112 0.6(13) . . . . ?
C109 C110 C111 Pd1 -179.8(7) . . . . ?
C110 C111 C112 C107 1.6(12) . . . . ?
Pd1 C111 C112 C107 -178.0(6) . . . . ?
C110 C111 C112 C113 -172.5(8) . . . . ?
Pd1 C111 C112 C113 7.9(10) . . . . ?
C108 C107 C112 C111 -1.7(12) . . . . ?
C106 C107 C112 C111 178.8(8) . . . . ?
C108 C107 C112 C113 172.4(7) . . . . ?
C106 C107 C112 C113 -7.1(12) . . . . ?
C101 N100 C113 C104 0.9(11) . . . . ?
Pd1 N100 C113 C104 173.7(6) . . . . ?
C101 N100 C113 C112 178.9(7) . . . . ?
Pd1 N100 C113 C112 -8.3(8) . . . . ?
C103 C104 C113 N100 -1.9(11) . . . . ?
C105 C104 C113 N100 178.8(7) . . . . ?
C103 C104 C113 C112 -179.8(7) . . . . ?
C105 C104 C113 C112 0.9(11) . . . . ?
C111 C112 C113 N100 0.8(11) . . . . ?
C107 C112 C113 N100 -173.6(7) . . . . ?
C111 C112 C113 C104 178.8(7) . . . . ?
C107 C112 C113 C104 4.5(11) . . . . ?
C51 P2 C21 C22 87.8(6) . . . . ?
C61 P2 C21 C22 -159.3(5) . . . . ?
Pd2 P2 C21 C22 -36.1(6) . . . . ?
C29 N21 C22 C23 5.2(11) . . . . ?
Pd2 N21 C22 C23 -161.3(6) . . . . ?
C29 N21 C22 C21 -172.5(7) . . . . ?
Pd2 N21 C22 C21 21.0(8) . . . . ?
P2 C21 C22 N21 12.7(9) . . . . ?
P2 C21 C22 C23 -164.9(7) . . . . ?
N21 C22 C23 C24 4.0(13) . . . . ?
C21 C22 C23 C24 -178.5(8) . . . . ?
C22 C23 C24 C25 -7.5(13) . . . . ?
C23 C24 C25 C29 1.9(13) . . . . ?
C23 C24 C25 C26 -174.7(9) . . . . ?
C24 C25 C26 C27 175.0(9) . . . . ?
C29 C25 C26 C27 -1.7(13) . . . . ?
C25 C26 C27 C28 -2.5(14) . . . . ?
C29 N22 C28 O2 178.8(7) . . . . ?
Cu2 N22 C28 O2 11.1(10) . . . . ?
C29 N22 C28 C27 -1.7(11) . . . . ?
Cu2 N22 C28 C27 -169.4(6) . . . . ?
C26 C27 C28 O2 -176.2(9) . . . . ?
C26 C27 C28 N22 4.3(13) . . . . ?
C22 N21 C29 N22 169.1(7) . . . . ?
Pd2 N21 C29 N22 -25.2(9) . . . . ?
C22 N21 C29 C25 -11.0(11) . . . . ?
Pd2 N21 C29 C25 154.7(6) . . . . ?
C28 N22 C29 N21 177.4(7) . . . . ?
Cu2 N22 C29 N21 -15.9(10) . . . . ?
C28 N22 C29 C25 -2.6(12) . . . . ?
Cu2 N22 C29 C25 164.2(6) . . . . ?
C24 C25 C29 N21 7.5(12) . . . . ?
C26 C25 C29 N21 -175.6(7) . . . . ?
C24 C25 C29 N22 -172.6(8) . . . . ?
C26 C25 C29 N22 4.3(12) . . . . ?
C61 P2 C51 C52 -174.5(5) . . . . ?
C21 P2 C51 C52 -62.6(6) . . . . ?
Pd2 P2 C51 C52 46.2(6) . . . . ?
C61 P2 C51 C53 61.9(6) . . . . ?
C21 P2 C51 C53 173.7(5) . . . . ?
Pd2 P2 C51 C53 -77.4(6) . . . . ?
C51 P2 C61 C62 176.1(6) . . . . ?
C21 P2 C61 C62 64.0(6) . . . . ?
Pd2 P2 C61 C62 -44.3(6) . . . . ?
C51 P2 C61 C63 51.0(6) . . . . ?
C21 P2 C61 C63 -61.2(6) . . . . ?
Pd2 P2 C61 C63 -169.5(4) . . . . ?
C213 N200 C201 C202 -2.1(11) . . . . ?
Pd2 N200 C201 C202 -171.3(5) . . . . ?
N200 C201 C202 C203 0.6(12) . . . . ?
C201 C202 C203 C204 0.5(12) . . . . ?
C202 C203 C204 C213 -0.2(11) . . . . ?
C202 C203 C204 C205 -179.2(8) . . . . ?
C213 C204 C205 C206 -1.7(12) . . . . ?
C203 C204 C205 C206 177.3(8) . . . . ?
C204 C205 C206 C207 1.2(12) . . . . ?
C205 C206 C207 C208 -176.3(8) . . . . ?
C205 C206 C207 C212 1.6(12) . . . . ?
C206 C207 C208 C209 176.3(8) . . . . ?
C212 C207 C208 C209 -1.7(11) . . . . ?
C207 C208 C209 C210 5.0(12) . . . . ?
C208 C209 C210 C211 -3.4(12) . . . . ?
C209 C210 C211 C212 -1.5(11) . . . . ?
C209 C210 C211 Pd2 -178.4(6) . . . . ?
C210 C211 C212 C207 5.0(11) . . . . ?
Pd2 C211 C212 C207 -177.6(6) . . . . ?
C210 C211 C212 C213 -172.7(7) . . . . ?
Pd2 C211 C212 C213 4.6(9) . . . . ?
C208 C207 C212 C211 -3.4(11) . . . . ?
C206 C207 C212 C211 178.5(7) . . . . ?
C208 C207 C212 C213 174.3(7) . . . . ?
C206 C207 C212 C213 -3.7(11) . . . . ?
C201 N200 C213 C204 2.4(11) . . . . ?
Pd2 N200 C213 C204 173.6(6) . . . . ?
C201 N200 C213 C212 -179.2(7) . . . . ?
Pd2 N200 C213 C212 -8.0(8) . . . . ?
C203 C204 C213 N200 -1.3(11) . . . . ?
C205 C204 C213 N200 177.8(7) . . . . ?
C203 C204 C213 C212 -179.6(7) . . . . ?
C205 C204 C213 C212 -0.5(11) . . . . ?
C211 C212 C213 N200 2.7(10) . . . . ?
C207 C212 C213 N200 -175.2(7) . . . . ?
C211 C212 C213 C204 -178.9(7) . . . . ?
C207 C212 C213 C204 3.2(11) . . . . ?
